data_4506899
loop_
_publ_author_name
'Costantino, Ferdinando'
'Sassi, Paola'
'Geppi, Marco'
'Taddei, Marco'

_publ_section_title
;
 Multitechnique Experimental Insight on an Unusual Crystal-to-Crystal High
 Temperature Solid State Reaction in Zirconium
 Carboxypyridinephosphonates: From One-Dimensional Chains to
 Two-Dimensional Hybrid Layers Through HF Elimination
;
_journal_issue 11
_journal_name_full 'Crystal Growth &amp; Design'
_journal_page_first 5462
_journal_paper_doi 10.1021/cg301042y
_journal_volume 12
_journal_year 2012
_chemical_formula_moiety ZrF2(PO3CH2CH2NC5H4CO2)
_chemical_formula_sum 'C8 H8 F2 N O5 P Zr'
_chemical_formula_weight 358.28
_space_group_IT_number 14
_symmetry_cell_setting monoclinic
_symmetry_space_group_name_Hall '-P 2yab'
_symmetry_space_group_name_H-M 'P 1 21/a 1'
_audit_creation_method 'from EXP file using GSAS2CIF'
_cell_angle_alpha 90.0
_cell_angle_beta 90.386(9)
_cell_angle_gamma 90.0
_cell_formula_units_Z 4
_cell_length_a 12.8478(9)
_cell_length_b 12.8510(5)
_cell_length_c 6.6366(6)
_cell_measurement_temperature 298
_cell_volume 1095.72(13)
_computing_structure_refinement GSAS
_computing_structure_solution FOX
_diffrn_ambient_temperature 298
_diffrn_radiation_polarisn_ratio 0.85
_diffrn_radiation_probe x-ray
_exptl_absorpt_correction_T_max 1.00000
_exptl_absorpt_correction_T_min 1.00000
_exptl_absorpt_process_details
;   GSAS Absorption/surface roughness correction: function number 0
 No correction is applied.
;
_pd_calc_method 'Rietveld Refinement'
_pd_phase_name 1a
_pd_proc_ls_background_function
;   GSAS Background function number 1 with 12 terms.
 Shifted Chebyshev function of 1st kind
      1:    1713.10     2:   -1251.66     3:    636.209     4:   -185.600    
      5:    87.0665     6:   -76.4381     7:    87.5115     8:   -86.6115    
      9:    77.9941    10:  -0.946251    11:   -27.2782    12:    53.5858    
;
_pd_proc_ls_peak_cutoff 0.00300
_pd_proc_ls_pref_orient_corr
;   March-Dollase
 AXIS  1 Ratio=   0.61186  h= 1.000  k= 3.000  l= 0.000
 Prefered orientation correction range: Min=   0.47861, Max=   2.91061
;
_pd_proc_ls_profile_function
;
 CW Profile function number 3 with  19 terms
 Pseudovoigt profile coefficients as parameterized in
 P. Thompson, D.E. Cox & J.B. Hastings (1987). J. Appl. Cryst.,20,79-83.
 Asymmetry correction of L.W. Finger, D.E. Cox & A. P. Jephcoat (1994).
 J. Appl. Cryst.,27,892-900.
 Peak tails are ignored  where the intensity is below 0.0030 times the peak
   Aniso. broadening axis   0.0   0.0   1.0
;
_pd_proc_ls_prof_R_factor 0.0682
_pd_proc_ls_prof_wR_expected 0.0213
_pd_proc_ls_prof_wR_factor 0.0943
_refine_ls_goodness_of_fit_all 4.84
_refine_ls_matrix_type full
_refine_ls_number_parameters 62
_refine_ls_number_restraints 65
_refine_ls_R_Fsqd_factor 0.14563
_refine_ls_shift/su_max 0.14
_refine_ls_shift/su_mean 0.02
_cod_data_source_file cg301042y_si_002.cif
_cod_data_source_block compound_1a
_cod_depositor_comments
;
The following automatic conversions were performed:

'_geom_bond_publ_flag' value 'N' changed to 'n' according to
/home/saulius/struct/CIF-dictionaries/cif_core.dic dictionary named
'cif_core.dic' version 2.4.2 from 2011-04-26 (42
times).

'_geom_angle_publ_flag' value 'N' changed to 'n' according
to /home/saulius/struct/CIF-dictionaries/cif_core.dic dictionary
named 'cif_core.dic' version 2.4.2 from 2011-04-26 (40 times).

Automatic conversion script
Id: cif_fix_values 1891 2012-01-12 08:04:46Z andrius 
;
_cod_original_cell_volume 1095.73(10)
_cod_database_code 4506899
_gsas_exptl_extinct_corr_t_min 1.00000
_gsas_exptl_extinct_corr_t_max 1.00000

loop_
_symmetry_equiv_pos_site_id
_symmetry_equiv_pos_as_xyz
1 +x,+y,+z
2 -x+1/2,+y+1/2,-z
-1 -x,-y,-z
-2 +x+1/2,-y+1/2,+z

loop_
_atom_site_type_symbol
_atom_site_label
_atom_site_fract_x
_atom_site_fract_y
_atom_site_fract_z
_atom_site_occupancy
_atom_site_thermal_displace_type
_atom_site_U_iso_or_equiv
_atom_site_symmetry_multiplicity
Zr Zr 0.9710(4) 0.15619(26) 0.7813(11) 1.0 Uiso 0.025 4
F F1 0.8310(10) 0.1211(9) 0.734(4) 1.0 Uiso 0.025 4
F F2 1.1021(10) 0.2120(10) 0.8023(30) 1.0 Uiso 0.025 4
P P 0.9843(7) 0.8854(4) 0.7573(16) 1.0 Uiso 0.025 4
O O1 1.0402(15) 0.8305(15) 0.9295(17) 1.0 Uiso 0.025 4
O O2 1.0136(11) 1.0102(6) 0.760(4) 1.0 Uiso 0.025 4
O O3 1.0175(14) 0.8361(16) 0.5452(17) 1.0 Uiso 0.025 4
C C1 0.8537(11) 0.8732(11) 0.787(4) 1.0 Uiso 0.025 4
C C2 0.8186(15) 0.7990(13) 0.645(5) 1.0 Uiso 0.025 4
N N 0.8595(26) 0.6988(10) 0.698(4) 1.0 Uiso 0.025 4
C C3 0.841(4) 0.6647(16) 0.905(4) 1.0 Uiso 0.025 4
C C4 0.859(5) 0.5575(14) 0.953(4) 1.0 Uiso 0.025 4
C C5 0.879(4) 0.4798(13) 0.822(4) 1.0 Uiso 0.025 4
C C6 0.899(4) 0.5118(14) 0.610(4) 1.0 Uiso 0.025 4
C C7 0.872(4) 0.6196(16) 0.565(4) 1.0 Uiso 0.025 4
C C8 0.8839(20) 0.3673(9) 0.8621(27) 1.0 Uiso 0.025 4
O O4 0.9161(15) 0.3060(8) 0.7255(27) 1.0 Uiso 0.025 4
O O5 0.8727(24) 0.3328(13) 1.0455(30) 1.0 Uiso 0.025 4

loop_
_atom_type_symbol
_atom_type_number_in_cell
_atom_type_scat_dispersion_real
_atom_type_scat_dispersion_imag
_atom_type_scat_Cromer_Mann_a1
_atom_type_scat_Cromer_Mann_a2
_atom_type_scat_Cromer_Mann_a3
_atom_type_scat_Cromer_Mann_a4
_atom_type_scat_Cromer_Mann_b1
_atom_type_scat_Cromer_Mann_b2
_atom_type_scat_Cromer_Mann_b3
_atom_type_scat_Cromer_Mann_b4
_atom_type_scat_Cromer_Mann_c
_atom_type_scat_source
P 4.0 0.000 0.000 6.43450 1.90670 4.17910 27.1570 1.78000 0.52600 1.49080 68.1645 1.11490 International_Tables_Vol_C
C 32.0 0.000 0.000 2.31000 20.8439 1.02000 10.2075 1.58860 0.56870 0.86500 51.6512 0.21560 International_Tables_Vol_C
N 4.0 0.000 0.000 12.2126 0.00570 3.13220 9.89330 2.01250 28.9975 1.16630 0.58260 -11.529 International_Tables_Vol_C
O 20.0 0.000 0.000 3.04850 13.2771 2.28680 5.70110 1.54630 0.32390 0.86700 32.9089 0.25080 International_Tables_Vol_C
Zr 4.0 0.000 0.000 17.8765 1.27618 10.9480 11.9160 5.41732 0.11762 3.65721 87.6627 2.06929 International_Tables_Vol_C
F 8.0 0.000 0.000 3.53920 10.2825 2.64120 4.29440 1.51700 0.26150 1.02430 26.1476 0.27760 International_Tables_Vol_C

loop_
_diffrn_radiation_wavelength
_diffrn_radiation_wavelength_wt
_diffrn_radiation_type
_diffrn_radiation_wavelength_id
1.540500 1.000 K\a~1~ 1
1.544300 0.500 K\a~2~ 2

loop_
_geom_angle_atom_site_label_1
_geom_angle_atom_site_label_2
_geom_angle_atom_site_label_3
_geom_angle
_geom_angle_site_symmetry_1
_geom_angle_site_symmetry_3
_geom_angle_publ_flag
F1 Zr O2 91.5(5) 1_555 1_545 n
F1 Zr O1 96.2(7) 1_555 -1_767 n
F1 Zr O4 82.5(6) 1_555 1_555 n
F1 Zr O3 85.2(7) 1_555 -1_766 n
F1 Zr F2 169.7(7) 1_555 1_555 n
O2 Zr O1 100.3(5) 1_545 -1_767 n
O2 Zr O4 165.1(8) 1_545 1_555 n
O2 Zr O3 87.2(5) 1_545 -1_766 n
O2 Zr F2 97.0(7) 1_545 1_555 n
O1 Zr O4 93.9(6) -1_767 1_555 n
O1 Zr O3 172.3(4) -1_767 -1_766 n
O1 Zr F2 88.0(7) -1_767 1_555 n
O4 Zr O3 78.8(5) 1_555 -1_766 n
O4 Zr F2 87.8(6) 1_555 1_555 n
O3 Zr F2 89.4(7) -1_766 1_555 n
C1 P O2 108.3(8) 1_555 1_555 n
C1 P O1 109.4(12) 1_555 1_555 n
C1 P O3 109.5(12) 1_555 1_555 n
O2 P O1 109.7(12) 1_555 1_555 n
O2 P O3 109.4(12) 1_555 1_555 n
O1 P O3 110.5(10) 1_555 1_555 n
P C1 C2 107.2(15) 1_555 1_555 n
C1 C2 N 109.2(15) 1_555 1_555 n
C2 N C3 116.1(16) 1_555 1_555 n
C2 N C7 124.2(17) 1_555 1_555 n
C3 N C7 113.9(11) 1_555 1_555 n
N C3 C4 118.2(14) 1_555 1_555 n
C3 C4 C5 126.7(15) 1_555 1_555 n
C4 C5 C6 116.0(11) 1_555 1_555 n
C4 C5 C8 128.2(12) 1_555 1_555 n
C6 C5 C8 115.7(11) 1_555 1_555 n
C5 C6 C7 114.4(14) 1_555 1_555 n
N C7 C6 127.7(16) 1_555 1_555 n
C5 C8 O5 119.8(18) 1_555 1_555 n
C5 C8 O4 120(2) 1_555 1_555 n
O5 C8 O4 119.4(14) 1_555 1_555 n
P O2 Zr 150.3(8) 1_555 1_565 n
P O1 Zr 131.9(11) 1_555 -1_767 n
C8 O4 Zr 123.8(8) 1_555 1_555 n
P O3 Zr 151.2(12) 1_555 -1_766 n

loop_
_geom_bond_atom_site_label_1
_geom_bond_atom_site_label_2
_geom_bond_distance
_geom_bond_site_symmetry_2
_geom_bond_publ_flag
Zr F1 1.878(12) 1_555 n
Zr O2 1.960(9) 1_545 n
Zr O1 1.933(11) -1_767 n
Zr O4 2.083(10) 1_555 n
Zr O3 2.176(11) -1_766 n
Zr F2 1.835(12) 1_555 n
P C1 1.697(11) 1_555 n
P O2 1.648(8) 1_555 n
P O1 1.519(10) 1_555 n
P O3 1.603(10) 1_555 n
C1 P 1.697(11) 1_555 n
C1 C2 1.411(16) 1_555 n
C2 C1 1.411(16) 1_555 n
C2 N 1.434(15) 1_555 n
N C2 1.434(15) 1_555 n
N C3 1.46(4) 1_555 n
N C7 1.36(3) 1_555 n
C3 N 1.46(4) 1_555 n
C3 C4 1.432(15) 1_555 n
C4 C3 1.432(15) 1_555 n
C4 C5 1.35(3) 1_555 n
C5 C4 1.35(3) 1_555 n
C5 C6 1.49(4) 1_555 n
C5 C8 1.472(13) 1_555 n
C6 C5 1.49(4) 1_555 n
C6 C7 1.455(15) 1_555 n
C7 N 1.36(3) 1_555 n
C7 C6 1.455(15) 1_555 n
C8 C5 1.472(13) 1_555 n
C8 O5 1.304(15) 1_555 n
C8 O4 1.272(14) 1_555 n
O5 C8 1.304(15) 1_555 n
F1 Zr 1.878(12) 1_555 n
O2 P 1.648(8) 1_555 n
O2 Zr 1.960(9) 1_565 n
O1 P 1.519(10) 1_555 n
O1 Zr 1.933(11) -1_767 n
O4 C8 1.272(14) 1_555 n
O4 Zr 2.083(10) 1_555 n
O3 P 1.603(10) 1_555 n
O3 Zr 2.176(11) -1_766 n
F2 Zr 1.835(12) 1_555 n
